data_4102131
loop_
_publ_author_name
'Cameron A. Lippert'
'Stephen A. Arnstein'
'C. David Sherrill'
'Jake D. Soper'

_publ_contact_author_address
;School of Chemistry and Biochemistry
Georgia Institute of Technology
Atlanta, GA  30332-0400
;
_publ_contact_author_email jake.soper@chemistry.gatech.edu
_publ_contact_author_name 'Jake D. Soper'
_publ_contact_author_phone 404-894-4022
_publ_section_title
;
 Redox-Active Ligands Facilitate Bimetallic O2 Homolysis at
 Five-Coordinate Oxorhenium(V) Centers
;
_journal_name_full 'Journal of the American Chemical Society'
_journal_page_first 3879
_journal_page_last 3892
_journal_paper_doi 10.1021/ja910500a
_journal_volume 132
_journal_year 2010
_chemical_formula_sum 'C31 H40 N O10.5 P Re'
_chemical_formula_weight 811.81
_chemical_name_common (Et3NH)[ReV(O)(PPh3)(ox)2]1.5EtOH
_chemical_name_systematic
; 
 ? 
;
_space_group_IT_number 2
_symmetry_cell_setting triclinic
_symmetry_space_group_name_Hall '-P 1'
_symmetry_space_group_name_H-M 'P -1'
_atom_sites_solution_hydrogens geom
_atom_sites_solution_primary direct
_atom_sites_solution_secondary difmap
_audit_creation_method SHELXL-97
_cell_angle_alpha 90.283(8)
_cell_angle_beta 97.568(7)
_cell_angle_gamma 99.833(8)
_cell_formula_units_Z 2
_cell_length_a 9.694(5)
_cell_length_b 13.247(6)
_cell_length_c 13.861(7)
_cell_measurement_reflns_used 6871
_cell_measurement_temperature 173(2)
_cell_measurement_theta_max 28.17
_cell_measurement_theta_min 2.43
_cell_volume 1737.9(15)
_computing_cell_refinement 'Bruker SMART'
_computing_data_collection 'Bruker SMART'
_computing_data_reduction 'Bruker SAINT'
_computing_molecular_graphics 'Bruker SHELXTL'
_computing_publication_material 'Bruker SHELXTL'
_computing_structure_refinement 'SHELXL-97 (Sheldrick, 2008)'
_computing_structure_solution 'SHELXS-97 (Sheldrick, 2008)'
_diffrn_ambient_temperature 173(2)
_diffrn_measured_fraction_theta_full 0.992
_diffrn_measured_fraction_theta_max 0.992
_diffrn_measurement_device_type 'CCD area detector'
_diffrn_measurement_method 'phi and omega scans'
_diffrn_radiation_monochromator graphite
_diffrn_radiation_source 'fine-focus sealed tube'
_diffrn_radiation_type MoK\a
_diffrn_radiation_wavelength 0.71073
_diffrn_reflns_av_R_equivalents 0.0232
_diffrn_reflns_av_sigmaI/netI 0.0271
_diffrn_reflns_limit_h_max 12
_diffrn_reflns_limit_h_min -12
_diffrn_reflns_limit_k_max 17
_diffrn_reflns_limit_k_min -17
_diffrn_reflns_limit_l_max 18
_diffrn_reflns_limit_l_min -18
_diffrn_reflns_number 23686
_diffrn_reflns_theta_full 28.17
_diffrn_reflns_theta_max 28.17
_diffrn_reflns_theta_min 1.48
_exptl_absorpt_coefficient_mu 3.597
_exptl_absorpt_correction_T_max 0.5969
_exptl_absorpt_correction_T_min 0.3006
_exptl_absorpt_correction_type multi-scan
_exptl_absorpt_process_details SADABS
_exptl_crystal_colour blue/purple
_exptl_crystal_density_diffrn 1.551
_exptl_crystal_density_method 'not measured'
_exptl_crystal_description plate
_exptl_crystal_F_000 814
_exptl_crystal_size_max 0.44
_exptl_crystal_size_mid 0.32
_exptl_crystal_size_min 0.16
_refine_diff_density_max 1.549
_refine_diff_density_min -0.846
_refine_diff_density_rms 0.123
_refine_ls_extinction_method none
_refine_ls_goodness_of_fit_ref 1.096
_refine_ls_hydrogen_treatment constr
_refine_ls_matrix_type full
_refine_ls_number_parameters 355
_refine_ls_number_reflns 8461
_refine_ls_number_restraints 0
_refine_ls_restrained_S_all 1.096
_refine_ls_R_factor_all 0.0304
_refine_ls_R_factor_gt 0.0278
_refine_ls_shift/su_max 0.003
_refine_ls_shift/su_mean 0.000
_refine_ls_structure_factor_coef Fsqd
_refine_ls_weighting_details 'calc w=1/[\s^2^(Fo^2^)+(0.0410P)^2^+1.9000P] where P=(Fo^2^+2Fc^2^)/3'
_refine_ls_weighting_scheme calc
_refine_ls_wR_factor_gt 0.0724
_refine_ls_wR_factor_ref 0.0738
_reflns_number_gt 7893
_reflns_number_total 8461
_reflns_threshold_expression >2sigma(I)
_cod_data_source_file ja910500a_si_001.cif
_cod_data_source_block '[ReV(O)(PPh3)(ox)2]-'
_cod_original_cell_volume 1737.8(14)
_cod_original_formula_sum 'C31 H40 N O10.50 P Re'
_cod_database_code 4102131

loop_
_symmetry_equiv_pos_as_xyz
'x, y, z'
'-x, -y, -z'

loop_
_atom_site_label
_atom_site_type_symbol
_atom_site_fract_x
_atom_site_fract_y
_atom_site_fract_z
_atom_site_U_iso_or_equiv
_atom_site_adp_type
_atom_site_occupancy
_atom_site_symmetry_multiplicity
_atom_site_calc_flag
_atom_site_refinement_flags
_atom_site_disorder_assembly
_atom_site_disorder_group
C1 C 0.8360(3) 0.9581(2) 0.4858(2) 0.0227(6) Uani 1 1 d . . .
C2 C 0.8752(3) 0.8552(2) 0.5251(2) 0.0227(6) Uani 1 1 d . . .
C3 C 0.7005(4) 0.6135(3) 0.2826(3) 0.0295(7) Uani 1 1 d . . .
C4 C 0.5841(4) 0.6587(3) 0.3249(3) 0.0290(7) Uani 1 1 d . . .
C5 C 0.8002(3) 0.9897(2) 0.1173(2) 0.0208(6) Uani 1 1 d . . .
C6 C 0.7840(4) 0.9993(3) 0.0162(2) 0.0267(7) Uani 1 1 d . . .
H6 H 0.7163 0.9514 -0.0241 0.032 Uiso 1 1 calc R . .
C7 C 0.8679(4) 1.0795(3) -0.0254(3) 0.0357(8) Uani 1 1 d . . .
H7 H 0.8571 1.0863 -0.0940 0.043 Uiso 1 1 calc R . .
C8 C 0.9665(4) 1.1490(3) 0.0334(3) 0.0363(8) Uani 1 1 d . . .
H8 H 1.0228 1.2037 0.0049 0.044 Uiso 1 1 calc R . .
C9 C 0.9836(4) 1.1393(3) 0.1340(3) 0.0313(7) Uani 1 1 d . . .
H9 H 1.0516 1.1874 0.1739 0.038 Uiso 1 1 calc R . .
C10 C 0.9018(3) 1.0596(3) 0.1764(2) 0.0255(6) Uani 1 1 d . . .
H10 H 0.9147 1.0525 0.2450 0.031 Uiso 1 1 calc R . .
C11 C 0.5442(3) 0.9581(3) 0.2059(2) 0.0232(6) Uani 1 1 d . . .
C12 C 0.5503(4) 1.0628(3) 0.1913(3) 0.0287(7) Uani 1 1 d . . .
H12 H 0.6283 1.1006 0.1648 0.034 Uiso 1 1 calc R . .
C13 C 0.4431(4) 1.1127(3) 0.2150(3) 0.0378(8) Uani 1 1 d . . .
H13 H 0.4477 1.1839 0.2041 0.045 Uiso 1 1 calc R . .
C14 C 0.3298(4) 1.0581(3) 0.2545(3) 0.0378(9) Uani 1 1 d . . .
H14 H 0.2570 1.0920 0.2711 0.045 Uiso 1 1 calc R . .
C15 C 0.3222(4) 0.9541(3) 0.2700(3) 0.0355(8) Uani 1 1 d . . .
H15 H 0.2446 0.9170 0.2973 0.043 Uiso 1 1 calc R . .
C16 C 0.4295(3) 0.9037(3) 0.2452(3) 0.0297(7) Uani 1 1 d . . .
H16 H 0.4239 0.8323 0.2552 0.036 Uiso 1 1 calc R . .
C17 C 0.6017(4) 0.7950(3) 0.0835(2) 0.0247(6) Uani 1 1 d . . .
C18 C 0.4629(4) 0.7888(3) 0.0388(3) 0.0350(8) Uani 1 1 d . . .
H18 H 0.4083 0.8378 0.0555 0.042 Uiso 1 1 calc R . .
C19 C 0.4038(5) 0.7112(3) -0.0302(3) 0.0447(10) Uani 1 1 d . . .
H19 H 0.3091 0.7074 -0.0603 0.054 Uiso 1 1 calc R . .
C20 C 0.4827(5) 0.6400(3) -0.0549(3) 0.0487(11) Uani 1 1 d . . .
H20 H 0.4419 0.5872 -0.1019 0.058 Uiso 1 1 calc R . .
C21 C 0.6215(5) 0.6449(3) -0.0114(3) 0.0435(10) Uani 1 1 d . . .
H21 H 0.6757 0.5960 -0.0290 0.052 Uiso 1 1 calc R . .
C22 C 0.6809(4) 0.7221(3) 0.0582(3) 0.0330(8) Uani 1 1 d . . .
H22 H 0.7754 0.7252 0.0886 0.040 Uiso 1 1 calc R . .
C1S C 0.3420(4) 0.7787(3) 0.4732(3) 0.0350(8) Uiso 1 1 d . . .
H1S1 H 0.2628 0.8104 0.4417 0.042 Uiso 1 1 calc R . .
H1S2 H 0.3761 0.7403 0.4224 0.042 Uiso 1 1 calc R . .
C2S C 0.4600(5) 0.8620(3) 0.5174(3) 0.0425(9) Uiso 1 1 d . . .
H2S1 H 0.4232 0.9060 0.5613 0.064 Uiso 1 1 calc R . .
H2S2 H 0.4986 0.9032 0.4655 0.064 Uiso 1 1 calc R . .
H2S3 H 0.5347 0.8309 0.5542 0.064 Uiso 1 1 calc R . .
C3S C 0.2190(4) 0.6036(3) 0.5020(3) 0.0371(8) Uiso 1 1 d . . .
H3S1 H 0.1959 0.5549 0.5539 0.044 Uiso 1 1 calc R . .
H3S2 H 0.2863 0.5764 0.4654 0.044 Uiso 1 1 calc R . .
C4S C 0.0847(6) 0.6086(4) 0.4333(4) 0.0595(13) Uiso 1 1 d . . .
H4S1 H 0.0154 0.6320 0.4696 0.089 Uiso 1 1 calc R . .
H4S2 H 0.0458 0.5404 0.4043 0.089 Uiso 1 1 calc R . .
H4S3 H 0.1064 0.6567 0.3817 0.089 Uiso 1 1 calc R . .
C5S C 0.2018(4) 0.7530(3) 0.6105(3) 0.0367(8) Uiso 1 1 d . . .
H5S1 H 0.1104 0.7589 0.5716 0.044 Uiso 1 1 calc R . .
H5S2 H 0.2509 0.8231 0.6311 0.044 Uiso 1 1 calc R . .
C6S C 0.1742(5) 0.6917(3) 0.6998(3) 0.0432(9) Uiso 1 1 d . . .
H6S1 H 0.1209 0.6235 0.6797 0.065 Uiso 1 1 calc R . .
H6S2 H 0.1195 0.7270 0.7394 0.065 Uiso 1 1 calc R . .
H6S3 H 0.2644 0.6849 0.7381 0.065 Uiso 1 1 calc R . .
C7S C 0.3620(7) 0.3660(5) 0.3718(5) 0.0706(15) Uiso 1 1 d . . .
H7S1 H 0.3717 0.4232 0.4198 0.085 Uiso 1 1 calc R . .
H7S2 H 0.3314 0.3010 0.4039 0.085 Uiso 1 1 calc R . .
C8S C 0.2562(10) 0.3795(8) 0.2865(7) 0.116(3) Uiso 1 1 d . . .
H8S1 H 0.2758 0.4500 0.2643 0.174 Uiso 1 1 calc R . .
H8S2 H 0.1611 0.3657 0.3055 0.174 Uiso 1 1 calc R . .
H8S3 H 0.2623 0.3317 0.2336 0.174 Uiso 1 1 calc R . .
C9S C 0.0161(14) 0.5268(10) 0.1427(10) 0.074(3) Uiso 0.50 1 d P . .
H9S1 H 0.0614 0.4797 0.1066 0.089 Uiso 0.50 1 calc PR . .
H9S2 H 0.0201 0.5036 0.2106 0.089 Uiso 0.50 1 calc PR . .
C10S C 0.1021(13) 0.6261(9) 0.1447(9) 0.068(3) Uiso 0.50 1 d P . .
H10A H 0.1042 0.6501 0.0780 0.102 Uiso 0.50 1 calc PR . .
H10B H 0.1983 0.6223 0.1747 0.102 Uiso 0.50 1 calc PR . .
H10C H 0.0626 0.6741 0.1826 0.102 Uiso 0.50 1 calc PR . .
N1S N 0.2893(3) 0.7053(2) 0.5483(2) 0.0292(6) Uiso 1 1 d . . .
H1NS H 0.3574 0.6932 0.5851 0.044 Uiso 1 1 d R . .
O1 O 0.9714(2) 0.8640(2) 0.27283(18) 0.0290(5) Uani 1 1 d . . .
O2 O 0.7864(2) 0.95434(17) 0.39205(16) 0.0230(4) Uani 1 1 d . . .
O3 O 0.8663(2) 0.78378(17) 0.45670(17) 0.0253(5) Uani 1 1 d . . .
O4 O 0.8498(3) 1.03309(19) 0.53823(18) 0.0310(5) Uani 1 1 d . . .
O5 O 0.9083(3) 0.8444(2) 0.61102(17) 0.0313(5) Uani 1 1 d . . .
O6 O 0.6177(2) 0.75751(17) 0.34048(17) 0.0233(4) Uani 1 1 d . . .
O7 O 0.8091(2) 0.68082(18) 0.27194(17) 0.0261(5) Uani 1 1 d . . .
O8 O 0.6850(3) 0.5216(2) 0.2616(2) 0.0443(7) Uani 1 1 d . . .
O9 O 0.4756(3) 0.6050(2) 0.3409(3) 0.0529(8) Uani 1 1 d . . .
O1S O 0.4957(3) 0.3645(2) 0.3362(2) 0.0468(7) Uiso 1 1 d . . .
H1S H 0.5527 0.4116 0.3135 0.070 Uiso 1 1 d R . .
O2S O -0.1114(11) 0.5145(8) 0.1072(7) 0.090(3) Uiso 0.50 1 d P . .
H2S H -0.1674 0.5159 0.1493 0.136 Uiso 0.50 1 d PR . .
P1 P 0.68499(8) 0.89280(6) 0.17544(6) 0.01892(15) Uani 1 1 d . . .
Re1 Re 0.819185(11) 0.831781(8) 0.318772(8) 0.01890(5) Uani 1 1 d . . .

loop_
_atom_site_aniso_label
_atom_site_aniso_U_11
_atom_site_aniso_U_22
_atom_site_aniso_U_33
_atom_site_aniso_U_23
_atom_site_aniso_U_13
_atom_site_aniso_U_12
C1 0.0166(13) 0.0259(15) 0.0255(15) -0.0007(12) 0.0049(11) 0.0015(12)
C2 0.0167(13) 0.0270(15) 0.0239(15) 0.0014(12) 0.0027(11) 0.0021(12)
C3 0.0373(19) 0.0219(15) 0.0291(17) -0.0009(12) 0.0008(14) 0.0074(14)
C4 0.0317(17) 0.0222(15) 0.0318(18) 0.0008(13) 0.0047(14) 0.0012(13)
C5 0.0181(13) 0.0229(14) 0.0220(15) 0.0012(11) 0.0054(11) 0.0034(11)
C6 0.0242(15) 0.0325(17) 0.0228(16) 0.0009(13) 0.0006(12) 0.0051(13)
C7 0.0329(18) 0.045(2) 0.0312(19) 0.0146(16) 0.0080(15) 0.0094(16)
C8 0.0293(18) 0.0368(19) 0.044(2) 0.0154(16) 0.0124(16) 0.0044(15)
C9 0.0242(16) 0.0263(16) 0.042(2) -0.0003(14) 0.0055(14) -0.0013(13)
C10 0.0237(15) 0.0266(16) 0.0251(16) -0.0015(12) 0.0031(12) 0.0015(13)
C11 0.0192(14) 0.0319(16) 0.0188(14) -0.0020(12) 0.0016(11) 0.0061(12)
C12 0.0249(16) 0.0318(17) 0.0306(17) -0.0017(13) 0.0049(13) 0.0075(13)
C13 0.037(2) 0.039(2) 0.041(2) -0.0053(16) 0.0023(16) 0.0172(17)
C14 0.0321(18) 0.059(3) 0.0266(18) -0.0071(16) 0.0021(14) 0.0229(18)
C15 0.0211(15) 0.060(2) 0.0279(18) 0.0091(16) 0.0062(13) 0.0122(16)
C16 0.0207(15) 0.0409(19) 0.0283(17) 0.0077(14) 0.0040(13) 0.0064(14)
C17 0.0269(16) 0.0255(15) 0.0200(15) -0.0013(12) 0.0042(12) -0.0015(13)
C18 0.0306(18) 0.039(2) 0.0317(19) -0.0039(15) -0.0039(14) 0.0008(15)
C19 0.039(2) 0.047(2) 0.039(2) -0.0063(18) -0.0069(17) -0.0084(18)
C20 0.066(3) 0.040(2) 0.030(2) -0.0090(16) -0.0018(19) -0.012(2)
C21 0.063(3) 0.0313(19) 0.035(2) -0.0087(16) 0.0071(19) 0.0044(19)
C22 0.0375(19) 0.0343(18) 0.0270(17) -0.0047(14) 0.0061(14) 0.0046(15)
O1 0.0192(11) 0.0384(13) 0.0286(12) 0.0000(10) 0.0032(9) 0.0029(10)
O2 0.0257(11) 0.0197(10) 0.0228(11) -0.0020(8) 0.0003(9) 0.0041(9)
O3 0.0289(12) 0.0224(11) 0.0243(11) 0.0021(9) 0.0011(9) 0.0055(9)
O4 0.0344(13) 0.0297(12) 0.0290(12) -0.0085(10) 0.0046(10) 0.0062(10)
O5 0.0301(12) 0.0419(14) 0.0223(12) 0.0024(10) 0.0016(10) 0.0086(11)
O6 0.0214(10) 0.0206(10) 0.0282(12) -0.0011(9) 0.0054(9) 0.0027(8)
O7 0.0279(12) 0.0233(11) 0.0283(12) -0.0037(9) 0.0043(9) 0.0076(9)
O8 0.0554(18) 0.0200(12) 0.0576(19) -0.0063(12) 0.0090(15) 0.0060(12)
O9 0.0452(17) 0.0312(15) 0.081(2) -0.0067(15) 0.0280(16) -0.0125(13)
P1 0.0165(3) 0.0215(4) 0.0183(4) -0.0007(3) 0.0026(3) 0.0015(3)
Re1 0.01757(7) 0.01898(7) 0.01982(7) -0.00104(4) 0.00181(4) 0.00278(4)

loop_
_atom_type_symbol
_atom_type_description
_atom_type_scat_dispersion_real
_atom_type_scat_dispersion_imag
_atom_type_scat_source
C C 0.0033 0.0016 'International Tables Vol C Tables 4.2.6.8 and 6.1.1.4'
H H 0.0000 0.0000 'International Tables Vol C Tables 4.2.6.8 and 6.1.1.4'
O O 0.0106 0.0060 'International Tables Vol C Tables 4.2.6.8 and 6.1.1.4'
P P 0.1023 0.0942 'International Tables Vol C Tables 4.2.6.8 and 6.1.1.4'
Re Re -1.0185 7.2310 'International Tables Vol C Tables 4.2.6.8 and 6.1.1.4'
N N 0.0061 0.0033 'International Tables Vol C Tables 4.2.6.8 and 6.1.1.4'

loop_
_geom_angle_atom_site_label_1
_geom_angle_atom_site_label_2
_geom_angle_atom_site_label_3
_geom_angle
_geom_angle_site_symmetry_1
_geom_angle_site_symmetry_3
_geom_angle_publ_flag
O4 C1 O2 124.3(3) . . ?
O4 C1 C2 121.6(3) . . ?
O2 C1 C2 114.0(3) . . ?
O5 C2 O3 124.9(3) . . ?
O5 C2 C1 121.2(3) . . ?
O3 C2 C1 113.9(3) . . ?
O8 C3 O7 125.7(4) . . ?
O8 C3 C4 121.0(3) . . ?
O7 C3 C4 113.3(3) . . ?
O9 C4 O6 126.1(3) . . ?
O9 C4 C3 121.5(3) . . ?
O6 C4 C3 112.4(3) . . ?
C6 C5 C10 119.9(3) . . ?
C6 C5 P1 121.5(2) . . ?
C10 C5 P1 118.5(2) . . ?
C5 C6 C7 119.8(3) . . ?
C5 C6 H6 120.1 . . ?
C7 C6 H6 120.1 . . ?
C8 C7 C6 120.0(3) . . ?
C8 C7 H7 120.0 . . ?
C6 C7 H7 120.0 . . ?
C7 C8 C9 120.4(3) . . ?
C7 C8 H8 119.8 . . ?
C9 C8 H8 119.8 . . ?
C10 C9 C8 120.3(3) . . ?
C10 C9 H9 119.9 . . ?
C8 C9 H9 119.9 . . ?
C9 C10 C5 119.6(3) . . ?
C9 C10 H10 120.2 . . ?
C5 C10 H10 120.2 . . ?
C16 C11 C12 119.0(3) . . ?
C16 C11 P1 120.1(3) . . ?
C12 C11 P1 120.9(2) . . ?
C11 C12 C13 120.8(3) . . ?
C11 C12 H12 119.6 . . ?
C13 C12 H12 119.6 . . ?
C14 C13 C12 119.8(4) . . ?
C14 C13 H13 120.1 . . ?
C12 C13 H13 120.1 . . ?
C15 C14 C13 120.3(3) . . ?
C15 C14 H14 119.9 . . ?
C13 C14 H14 119.9 . . ?
C14 C15 C16 119.9(3) . . ?
C14 C15 H15 120.0 . . ?
C16 C15 H15 120.0 . . ?
C11 C16 C15 120.2(4) . . ?
C11 C16 H16 119.9 . . ?
C15 C16 H16 119.9 . . ?
C18 C17 C22 119.2(3) . . ?
C18 C17 P1 122.9(3) . . ?
C22 C17 P1 118.0(3) . . ?
C17 C18 C19 120.4(4) . . ?
C17 C18 H18 119.8 . . ?
C19 C18 H18 119.8 . . ?
C20 C19 C18 120.1(4) . . ?
C20 C19 H19 119.9 . . ?
C18 C19 H19 119.9 . . ?
C19 C20 C21 120.4(4) . . ?
C19 C20 H20 119.8 . . ?
C21 C20 H20 119.8 . . ?
C20 C21 C22 119.7(4) . . ?
C20 C21 H21 120.2 . . ?
C22 C21 H21 120.2 . . ?
C21 C22 C17 120.2(4) . . ?
C21 C22 H22 119.9 . . ?
C17 C22 H22 119.9 . . ?
N1S C1S C2S 112.0(3) . . ?
N1S C1S H1S1 109.2 . . ?
C2S C1S H1S1 109.2 . . ?
N1S C1S H1S2 109.2 . . ?
C2S C1S H1S2 109.2 . . ?
H1S1 C1S H1S2 107.9 . . ?
C1S C2S H2S1 109.5 . . ?
C1S C2S H2S2 109.5 . . ?
H2S1 C2S H2S2 109.5 . . ?
C1S C2S H2S3 109.5 . . ?
H2S1 C2S H2S3 109.5 . . ?
H2S2 C2S H2S3 109.5 . . ?
N1S C3S C4S 113.6(4) . . ?
N1S C3S H3S1 108.8 . . ?
C4S C3S H3S1 108.8 . . ?
N1S C3S H3S2 108.8 . . ?
C4S C3S H3S2 108.8 . . ?
H3S1 C3S H3S2 107.7 . . ?
C3S C4S H4S1 109.5 . . ?
C3S C4S H4S2 109.5 . . ?
H4S1 C4S H4S2 109.5 . . ?
C3S C4S H4S3 109.5 . . ?
H4S1 C4S H4S3 109.5 . . ?
H4S2 C4S H4S3 109.5 . . ?
N1S C5S C6S 112.4(3) . . ?
N1S C5S H5S1 109.1 . . ?
C6S C5S H5S1 109.1 . . ?
N1S C5S H5S2 109.1 . . ?
C6S C5S H5S2 109.1 . . ?
H5S1 C5S H5S2 107.9 . . ?
C5S C6S H6S1 109.5 . . ?
C5S C6S H6S2 109.5 . . ?
H6S1 C6S H6S2 109.5 . . ?
C5S C6S H6S3 109.5 . . ?
H6S1 C6S H6S3 109.5 . . ?
H6S2 C6S H6S3 109.5 . . ?
O1S C7S C8S 107.7(6) . . ?
O1S C7S H7S1 110.2 . . ?
C8S C7S H7S1 110.2 . . ?
O1S C7S H7S2 110.2 . . ?
C8S C7S H7S2 110.2 . . ?
H7S1 C7S H7S2 108.5 . . ?
C7S C8S H8S1 109.5 . . ?
C7S C8S H8S2 109.5 . . ?
H8S1 C8S H8S2 109.5 . . ?
C7S C8S H8S3 109.5 . . ?
H8S1 C8S H8S3 109.5 . . ?
H8S2 C8S H8S3 109.5 . . ?
O2S C9S C10S 120.0(13) . . ?
O2S C9S H9S1 107.3 . . ?
C10S C9S H9S1 107.3 . . ?
O2S C9S H9S2 107.3 . . ?
C10S C9S H9S2 107.3 . . ?
H9S1 C9S H9S2 106.9 . . ?
C9S C10S H10A 109.5 . . ?
C9S C10S H10B 109.5 . . ?
H10A C10S H10B 109.5 . . ?
C9S C10S H10C 109.5 . . ?
H10A C10S H10C 109.5 . . ?
H10B C10S H10C 109.5 . . ?
C5S N1S C3S 114.6(3) . . ?
C5S N1S C1S 111.0(3) . . ?
C3S N1S C1S 111.1(3) . . ?
C5S N1S H1NS 105.9 . . ?
C3S N1S H1NS 105.3 . . ?
C1S N1S H1NS 108.5 . . ?
C1 O2 Re1 114.4(2) . . ?
C2 O3 Re1 114.2(2) . . ?
C4 O6 Re1 119.1(2) . . ?
C3 O7 Re1 119.8(2) . . ?
C7S O1S H1S 131.3 . . ?
C9S O2S H2S 113.8 . . ?
C5 P1 C17 107.75(15) . . ?
C5 P1 C11 104.39(15) . . ?
C17 P1 C11 106.00(15) . . ?
C5 P1 Re1 109.54(11) . . ?
C17 P1 Re1 115.57(12) . . ?
C11 P1 Re1 112.89(11) . . ?
O1 Re1 O2 107.90(11) . . ?
O1 Re1 O3 107.56(11) . . ?
O2 Re1 O3 81.39(10) . . ?
O1 Re1 O7 89.34(11) . . ?
O2 Re1 O7 161.50(10) . . ?
O3 Re1 O7 87.14(9) . . ?
O1 Re1 O6 162.03(11) . . ?
O2 Re1 O6 88.71(9) . . ?
O3 Re1 O6 81.11(9) . . ?
O7 Re1 O6 75.15(9) . . ?
O1 Re1 P1 91.88(9) . . ?
O2 Re1 P1 87.48(7) . . ?
O3 Re1 P1 159.79(7) . . ?
O7 Re1 P1 98.86(7) . . ?
O6 Re1 P1 81.81(7) . . ?

loop_
_geom_bond_atom_site_label_1
_geom_bond_atom_site_label_2
_geom_bond_distance
_geom_bond_site_symmetry_2
_geom_bond_publ_flag
C1 O4 1.206(4) . ?
C1 O2 1.323(4) . ?
C1 C2 1.558(5) . ?
C2 O5 1.208(4) . ?
C2 O3 1.320(4) . ?
C3 O8 1.230(4) . ?
C3 O7 1.283(4) . ?
C3 C4 1.542(5) . ?
C4 O9 1.212(4) . ?
C4 O6 1.304(4) . ?
C5 C6 1.397(4) . ?
C5 C10 1.403(4) . ?
C5 P1 1.817(3) . ?
C6 C7 1.400(5) . ?
C6 H6 0.9500 . ?
C7 C8 1.382(6) . ?
C7 H7 0.9500 . ?
C8 C9 1.392(5) . ?
C8 H8 0.9500 . ?
C9 C10 1.390(5) . ?
C9 H9 0.9500 . ?
C10 H10 0.9500 . ?
C11 C16 1.394(5) . ?
C11 C12 1.395(5) . ?
C11 P1 1.827(3) . ?
C12 C13 1.395(5) . ?
C12 H12 0.9500 . ?
C13 C14 1.386(6) . ?
C13 H13 0.9500 . ?
C14 C15 1.386(6) . ?
C14 H14 0.9500 . ?
C15 C16 1.406(5) . ?
C15 H15 0.9500 . ?
C16 H16 0.9500 . ?
C17 C18 1.394(5) . ?
C17 C22 1.402(5) . ?
C17 P1 1.820(3) . ?
C18 C19 1.395(5) . ?
C18 H18 0.9500 . ?
C19 C20 1.380(7) . ?
C19 H19 0.9500 . ?
C20 C21 1.391(7) . ?
C20 H20 0.9500 . ?
C21 C22 1.397(5) . ?
C21 H21 0.9500 . ?
C22 H22 0.9500 . ?
C1S N1S 1.507(5) . ?
C1S C2S 1.509(6) . ?
C1S H1S1 0.9900 . ?
C1S H1S2 0.9900 . ?
C2S H2S1 0.9800 . ?
C2S H2S2 0.9800 . ?
C2S H2S3 0.9800 . ?
C3S N1S 1.502(5) . ?
C3S C4S 1.519(7) . ?
C3S H3S1 0.9900 . ?
C3S H3S2 0.9900 . ?
C4S H4S1 0.9800 . ?
C4S H4S2 0.9800 . ?
C4S H4S3 0.9800 . ?
C5S N1S 1.494(5) . ?
C5S C6S 1.512(6) . ?
C5S H5S1 0.9900 . ?
C5S H5S2 0.9900 . ?
C6S H6S1 0.9800 . ?
C6S H6S2 0.9800 . ?
C6S H6S3 0.9800 . ?
C7S O1S 1.450(7) . ?
C7S C8S 1.492(11) . ?
C7S H7S1 0.9900 . ?
C7S H7S2 0.9900 . ?
C8S H8S1 0.9800 . ?
C8S H8S2 0.9800 . ?
C8S H8S3 0.9800 . ?
C9S O2S 1.252(15) . ?
C9S C10S 1.430(17) . ?
C9S H9S1 0.9900 . ?
C9S H9S2 0.9900 . ?
C10S H10A 0.9800 . ?
C10S H10B 0.9800 . ?
C10S H10C 0.9800 . ?
N1S H1NS 0.8187 . ?
O1 Re1 1.673(2) . ?
O2 Re1 2.003(2) . ?
O3 Re1 2.037(2) . ?
O6 Re1 2.092(2) . ?
O7 Re1 2.082(2) . ?
O1S H1S 0.8503 . ?
O2S H2S 0.8497 . ?
P1 Re1 2.4468(11) . ?

loop_
_geom_hbond_atom_site_label_D
_geom_hbond_atom_site_label_H
_geom_hbond_atom_site_label_A
_geom_hbond_distance_DH
_geom_hbond_distance_HA
_geom_hbond_distance_DA
_geom_hbond_angle_DHA
_geom_hbond_site_symmetry_A
N1S H1NS O1S 0.82 1.94 2.748(5) 168.2 2_666
O1S H1S O8 0.85 1.98 2.826(4) 179.6 .
O2S H2S O8 0.85 2.26 3.108(11) 179.3 1_455

loop_
_geom_torsion_atom_site_label_1
_geom_torsion_atom_site_label_2
_geom_torsion_atom_site_label_3
_geom_torsion_atom_site_label_4
_geom_torsion
_geom_torsion_site_symmetry_1
_geom_torsion_site_symmetry_2
_geom_torsion_site_symmetry_3
_geom_torsion_site_symmetry_4
_geom_torsion_publ_flag
O4 C1 C2 O5 6.9(5) . . . . ?
O2 C1 C2 O5 -172.5(3) . . . . ?
O4 C1 C2 O3 -174.1(3) . . . . ?
O2 C1 C2 O3 6.5(4) . . . . ?
O8 C3 C4 O9 1.8(6) . . . . ?
O7 C3 C4 O9 -178.8(4) . . . . ?
O8 C3 C4 O6 -178.4(3) . . . . ?
O7 C3 C4 O6 0.9(4) . . . . ?
C10 C5 C6 C7 -1.0(5) . . . . ?
P1 C5 C6 C7 175.3(3) . . . . ?
C5 C6 C7 C8 0.1(6) . . . . ?
C6 C7 C8 C9 0.4(6) . . . . ?
C7 C8 C9 C10 0.1(6) . . . . ?
C8 C9 C10 C5 -1.0(5) . . . . ?
C6 C5 C10 C9 1.4(5) . . . . ?
P1 C5 C10 C9 -174.9(3) . . . . ?
C16 C11 C12 C13 -0.3(5) . . . . ?
P1 C11 C12 C13 -179.7(3) . . . . ?
C11 C12 C13 C14 0.7(6) . . . . ?
C12 C13 C14 C15 -0.4(6) . . . . ?
C13 C14 C15 C16 -0.2(6) . . . . ?
C12 C11 C16 C15 -0.3(5) . . . . ?
P1 C11 C16 C15 179.1(3) . . . . ?
C14 C15 C16 C11 0.6(5) . . . . ?
C22 C17 C18 C19 -0.1(6) . . . . ?
P1 C17 C18 C19 -179.0(3) . . . . ?
C17 C18 C19 C20 -0.1(6) . . . . ?
C18 C19 C20 C21 -0.1(7) . . . . ?
C19 C20 C21 C22 0.5(7) . . . . ?
C20 C21 C22 C17 -0.7(6) . . . . ?
C18 C17 C22 C21 0.5(5) . . . . ?
P1 C17 C22 C21 179.5(3) . . . . ?
C6S C5S N1S C3S 65.9(4) . . . . ?
C6S C5S N1S C1S -167.3(3) . . . . ?
C4S C3S N1S C5S 61.6(5) . . . . ?
C4S C3S N1S C1S -65.2(4) . . . . ?
C2S C1S N1S C5S 74.4(4) . . . . ?
C2S C1S N1S C3S -156.9(3) . . . . ?
O4 C1 O2 Re1 166.1(3) . . . . ?
C2 C1 O2 Re1 -14.5(3) . . . . ?
O5 C2 O3 Re1 -176.4(3) . . . . ?
C1 C2 O3 Re1 4.6(3) . . . . ?
O9 C4 O6 Re1 174.5(3) . . . . ?
C3 C4 O6 Re1 -5.2(4) . . . . ?
O8 C3 O7 Re1 -176.9(3) . . . . ?
C4 C3 O7 Re1 3.8(4) . . . . ?
C6 C5 P1 C17 19.1(3) . . . . ?
C10 C5 P1 C17 -164.6(3) . . . . ?
C6 C5 P1 C11 -93.3(3) . . . . ?
C10 C5 P1 C11 83.0(3) . . . . ?
C6 C5 P1 Re1 145.6(2) . . . . ?
C10 C5 P1 Re1 -38.1(3) . . . . ?
C18 C17 P1 C5 -102.2(3) . . . . ?
C22 C17 P1 C5 78.9(3) . . . . ?
C18 C17 P1 C11 9.1(3) . . . . ?
C22 C17 P1 C11 -169.8(3) . . . . ?
C18 C17 P1 Re1 135.0(3) . . . . ?
C22 C17 P1 Re1 -44.0(3) . . . . ?
C16 C11 P1 C5 174.9(3) . . . . ?
C12 C11 P1 C5 -5.7(3) . . . . ?
C16 C11 P1 C17 61.3(3) . . . . ?
C12 C11 P1 C17 -119.4(3) . . . . ?
C16 C11 P1 Re1 -66.2(3) . . . . ?
C12 C11 P1 Re1 113.1(3) . . . . ?
C1 O2 Re1 O1 -92.3(2) . . . . ?
C1 O2 Re1 O3 13.5(2) . . . . ?
C1 O2 Re1 O7 65.8(4) . . . . ?
C1 O2 Re1 O6 94.7(2) . . . . ?
C1 O2 Re1 P1 176.5(2) . . . . ?
C2 O3 Re1 O1 96.6(2) . . . . ?
C2 O3 Re1 O2 -9.6(2) . . . . ?
C2 O3 Re1 O7 -175.0(2) . . . . ?
C2 O3 Re1 O6 -99.6(2) . . . . ?
C2 O3 Re1 P1 -67.0(3) . . . . ?
C3 O7 Re1 O1 -175.8(3) . . . . ?
C3 O7 Re1 O2 25.0(4) . . . . ?
C3 O7 Re1 O3 76.6(3) . . . . ?
C3 O7 Re1 O6 -5.0(2) . . . . ?
C3 O7 Re1 P1 -84.0(2) . . . . ?
C4 O6 Re1 O1 36.6(5) . . . . ?
C4 O6 Re1 O2 -165.4(2) . . . . ?
C4 O6 Re1 O3 -83.9(2) . . . . ?
C4 O6 Re1 O7 5.5(2) . . . . ?
C4 O6 Re1 P1 107.0(2) . . . . ?
C5 P1 Re1 O1 -25.09(14) . . . . ?
C17 P1 Re1 O1 96.81(15) . . . . ?
C11 P1 Re1 O1 -140.94(15) . . . . ?
C5 P1 Re1 O2 82.76(13) . . . . ?
C17 P1 Re1 O2 -155.35(14) . . . . ?
C11 P1 Re1 O2 -33.10(13) . . . . ?
C5 P1 Re1 O3 139.2(2) . . . . ?
C17 P1 Re1 O3 -98.9(2) . . . . ?
C11 P1 Re1 O3 23.3(2) . . . . ?
C5 P1 Re1 O7 -114.72(13) . . . . ?
C17 P1 Re1 O7 7.18(14) . . . . ?
C11 P1 Re1 O7 129.43(14) . . . . ?
C5 P1 Re1 O6 171.81(12) . . . . ?
C17 P1 Re1 O6 -66.29(13) . . . . ?
C11 P1 Re1 O6 55.96(13) . . . . ?
